data_7125807
loop_
_publ_author_name
'Makarov, Alexander Yu'
'Volkova, Yulia M.'
'Shundrin, Leonid A.'
'Dmitriev, Alexey A.'
'Irtegova, Irina G.'
'Bagryanskaya, Irina Yu'
'Shundrina, Inna K.'
'Gritsan, Nina P.'
'Beckmann, Jens'
'Zibarev, Andrey V.'

_publ_section_title
;
 Chemistry of Herz radicals: a new way to near-IR dyes with multiple
 long-lived and differently-coloured redox states.
;
_journal_issue 5
_journal_name_full 'Chemical communications (Cambridge, England)'
_journal_page_first 727
_journal_page_last 730
_journal_paper_doi 10.1039/c9cc08557b
_journal_volume 56
_journal_year 2020
_chemical_formula_moiety 'C20 H20 N4 S5 [+ solvent]'
_chemical_formula_sum 'C20 H20 N4 S5'
_chemical_formula_weight 476.70
_chemical_name_systematic
'4,7-di-tert-butylbis[1,2,3]dithiazolo[4'5':3,4;5',4':8,9]dibenzo [c,e][1?4?2,2,7]thiadiazepine'
_space_group_crystal_system monoclinic
_space_group_IT_number 12
_space_group_name_Hall '-C 2y'
_space_group_name_H-M_alt 'C 1 2/m 1'
_atom_sites_solution_hydrogens mixed
_audit_creation_method SHELXL-2014/7
_audit_update_record
;
2019-10-17 deposited with the CCDC.	2019-12-05 downloaded from the CCDC.
;
_cell_angle_alpha 90
_cell_angle_beta 120.32(3)
_cell_angle_gamma 90
_cell_formula_units_Z 4
_cell_length_a 26.008(5)
_cell_length_b 7.0295(14)
_cell_length_c 14.980(3)
_cell_measurement_reflns_used 3089
_cell_measurement_temperature 296(2)
_cell_measurement_theta_max 23.86
_cell_measurement_theta_min 2.73
_cell_volume 2364.1(11)
_computing_cell_refinement 'Bruker SAINT'
_computing_data_collection 'Bruker APEX2'
_computing_data_reduction 'Bruker SAINT'
_computing_molecular_graphics 'Bruker SHELXTL'
_computing_publication_material 'Bruker SHELXTL'
_computing_structure_refinement 'SHELXL-2014/7 (Sheldrick, 2014)'
_computing_structure_solution 'SHELXS-97 (Sheldrick, 2008)'
_diffrn_ambient_temperature 296(2)
_diffrn_measured_fraction_theta_full 0.998
_diffrn_measured_fraction_theta_max 0.996
_diffrn_measurement_device_type 'Bruker APEX-II CCD'
_diffrn_measurement_method '\f and \w scans'
_diffrn_radiation_type MoK\a
_diffrn_radiation_wavelength 0.71073
_diffrn_reflns_av_R_equivalents 0.0959
_diffrn_reflns_av_unetI/netI 0.0657
_diffrn_reflns_Laue_measured_fraction_full 0.998
_diffrn_reflns_Laue_measured_fraction_max 0.996
_diffrn_reflns_limit_h_max 33
_diffrn_reflns_limit_h_min -33
_diffrn_reflns_limit_k_max 8
_diffrn_reflns_limit_k_min -9
_diffrn_reflns_limit_l_max 19
_diffrn_reflns_limit_l_min -19
_diffrn_reflns_number 23626
_diffrn_reflns_point_group_measured_fraction_full 0.998
_diffrn_reflns_point_group_measured_fraction_max 0.996
_diffrn_reflns_theta_full 25.242
_diffrn_reflns_theta_max 27.527
_diffrn_reflns_theta_min 2.729
_diffrn_source 'sealed tube'
_exptl_absorpt_coefficient_mu 0.504
_exptl_absorpt_correction_T_max 0.9281
_exptl_absorpt_correction_T_min 0.8821
_exptl_absorpt_correction_type multi-scan
_exptl_absorpt_process_details SADABS
_exptl_crystal_colour black
_exptl_crystal_density_diffrn 1.339
_exptl_crystal_density_method 'not measured'
_exptl_crystal_description needle
_exptl_crystal_F_000 992
_exptl_crystal_size_max 0.900
_exptl_crystal_size_mid 0.020
_exptl_crystal_size_min 0.020
_refine_diff_density_max 0.312
_refine_diff_density_min -0.345
_refine_diff_density_rms 0.072
_refine_ls_extinction_method none
_refine_ls_goodness_of_fit_ref 1.054
_refine_ls_hydrogen_treatment mixed
_refine_ls_matrix_type full
_refine_ls_number_parameters 201
_refine_ls_number_reflns 2941
_refine_ls_number_restraints 5
_refine_ls_restrained_S_all 1.054
_refine_ls_R_factor_all 0.0898
_refine_ls_R_factor_gt 0.0479
_refine_ls_shift/su_max 0.000
_refine_ls_shift/su_mean 0.000
_refine_ls_structure_factor_coef Fsqd
_refine_ls_weighting_details 'w=1/[\s^2^(Fo^2^)+(0.0609P)^2^+0.8543P] where P=(Fo^2^+2Fc^2^)/3'
_refine_ls_weighting_scheme calc
_refine_ls_wR_factor_gt 0.1114
_refine_ls_wR_factor_ref 0.1272
_reflns_Friedel_coverage 0.000
_reflns_number_gt 1878
_reflns_number_total 2941
_reflns_threshold_expression 'I > 2\s(I)'
_cod_data_source_file c9cc08557b2.cif
_cod_data_source_block 2_m675
_cod_depositor_comments 'Adding full bibliography for 7125802--7125809.cif.'
_cod_original_cell_volume 2364.1(10)
_cod_original_sg_symbol_H-M 'C 2/m'
_cod_database_code 7125807
_shelx_shelxl_version_number 2014/7
_shelx_space_group_comment
;
The symmetry employed for this shelxl refinement is uniquely defined
by the following loop, which should always be used as a source of
symmetry information in preference to the above space-group names.
They are only intended as comments.
;
_shelx_estimated_absorpt_t_min 0.660
_shelx_estimated_absorpt_t_max 0.990

loop_
_space_group_symop_operation_xyz
'x, y, z'
'-x, y, -z'
'x+1/2, y+1/2, z'
'-x+1/2, y+1/2, -z'
'-x, -y, -z'
'x, -y, z'
'-x+1/2, -y+1/2, -z'
'x+1/2, -y+1/2, z'

loop_
_atom_site_label
_atom_site_type_symbol
_atom_site_fract_x
_atom_site_fract_y
_atom_site_fract_z
_atom_site_U_iso_or_equiv
_atom_site_adp_type
_atom_site_occupancy
_atom_site_site_symmetry_order
_atom_site_calc_flag
_atom_site_refinement_flags_posn
_atom_site_refinement_flags_adp
_atom_site_refinement_flags_occupancy
S2 S 0.23859(5) 0.0000 0.22593(8) 0.0348(3) Uani 1 2 d S T P
S5 S 0.35718(4) 0.0000 0.11311(8) 0.0347(3) Uani 1 2 d S T P
S1 S 0.15573(5) 0.0000 0.21568(8) 0.0417(3) Uani 1 2 d S T P
S4 S 0.39595(4) 0.0000 -0.12714(8) 0.0374(3) Uani 1 2 d S T P
S3 S 0.37628(5) 0.0000 -0.28001(9) 0.0471(3) Uani 1 2 d S T P
C7 C 0.32085(15) 0.0000 -0.1657(3) 0.0255(8) Uani 1 2 d S T P
C1 C 0.14151(17) 0.0000 0.0370(3) 0.0264(8) Uani 1 2 d S T P
N1 N 0.11312(15) 0.0000 0.0895(2) 0.0352(8) Uani 1 2 d S T P
C3 C 0.24093(15) 0.0000 0.0473(3) 0.0233(8) Uani 1 2 d S T P
C6 C 0.30312(16) 0.0000 -0.0920(3) 0.0241(8) Uani 1 2 d S T P
N4 N 0.30086(13) 0.0000 0.1229(2) 0.0299(7) Uani 1 2 d S T P
C5 C 0.24000(15) 0.0000 -0.1266(3) 0.0222(8) Uani 1 2 d S T P
C8 C 0.28079(17) 0.0000 -0.2763(3) 0.0286(9) Uani 1 2 d S T P
C9 C 0.21788(17) 0.0000 -0.3125(3) 0.0301(9) Uani 1 2 d S T P
C16 C 0.17134(19) 0.0000 -0.4280(3) 0.0470(12) Uani 1 2 d S T P
C2 C 0.20547(17) 0.0000 0.0921(3) 0.0252(8) Uani 1 2 d S T P
N3 N 0.35219(14) 0.0000 0.0061(3) 0.0350(8) Uani 1 2 d S T P
C12 C 0.11172(17) 0.0000 -0.0742(3) 0.0289(8) Uani 1 2 d S T P
N2 N 0.30337(15) 0.0000 -0.3382(3) 0.0390(8) Uani 1 2 d S T P
C4 C 0.21250(15) 0.0000 -0.0642(3) 0.0226(8) Uani 1 2 d S T P
C11 C 0.14791(17) 0.0000 -0.1164(3) 0.0303(9) Uani 1 2 d DS T P
C10 C 0.20213(18) 0.0000 -0.2385(3) 0.0306(9) Uani 1 2 d DS T P
C18 C 0.1074(2) 0.0000 -0.4468(4) 0.075(2) Uani 1 2 d DS T P
C13 C 0.04353(16) 0.0000 -0.1422(3) 0.0365(10) Uani 1 2 d S T P
C14 C 0.01743(13) 0.1771(5) -0.1198(3) 0.0516(9) Uani 1 1 d . . .
H14A H 0.0298 0.1807 -0.0477 0.077 Uiso 1 1 calc R U .
H14B H 0.0314 0.2891 -0.1377 0.077 Uiso 1 1 calc R U .
H14C H -0.0253 0.1725 -0.1602 0.077 Uiso 1 1 calc R U .
C15 C 0.0230(3) 0.0000 -0.2565(4) 0.070(2) Uani 1 2 d S T P
C17 C 0.1787(2) 0.1803(8) -0.4785(3) 0.0765(14) Uani 1 1 d . . .
H15A H -0.015(3) 0.0000 -0.287(4) 0.070(17) Uiso 1 2 d S . P
H15B H 0.0340(16) 0.113(5) -0.279(3) 0.067(11) Uiso 1 1 d . . .
H11 H 0.1272(16) 0.0000 -0.1842(9) 0.043(12) Uiso 1 2 d DS . P
H18A H 0.0797(17) 0.0000 -0.5186(10) 0.089(19) Uiso 1 2 d DS . P
H17A H 0.1697(18) 0.317(7) -0.447(3) 0.100(15) Uiso 1 1 d . . .
H17B H 0.1517(19) 0.185(6) -0.543(4) 0.090(14) Uiso 1 1 d . . .
H18B H 0.1023(14) 0.113(3) -0.4166(18) 0.073(12) Uiso 1 1 d D . .
H10 H 0.1632(5) 0.0000 -0.268(3) 0.063(16) Uiso 1 2 d DS . P
H17C H 0.215(2) 0.188(6) -0.473(3) 0.088(15) Uiso 1 1 d . . .

loop_
_atom_site_aniso_label
_atom_site_aniso_U_11
_atom_site_aniso_U_22
_atom_site_aniso_U_33
_atom_site_aniso_U_23
_atom_site_aniso_U_13
_atom_site_aniso_U_12
S2 0.0385(6) 0.0413(6) 0.0230(5) 0.000 0.0144(5) 0.000
S5 0.0211(5) 0.0494(6) 0.0274(5) 0.000 0.0077(4) 0.000
S1 0.0490(7) 0.0532(7) 0.0331(6) 0.000 0.0282(5) 0.000
S4 0.0273(6) 0.0484(7) 0.0423(6) 0.000 0.0217(5) 0.000
S3 0.0396(7) 0.0681(8) 0.0479(7) 0.000 0.0327(6) 0.000
C7 0.0196(19) 0.0246(19) 0.033(2) 0.000 0.0141(17) 0.000
C1 0.029(2) 0.024(2) 0.0284(19) 0.000 0.0165(17) 0.000
N1 0.035(2) 0.046(2) 0.0316(18) 0.000 0.0217(16) 0.000
C3 0.0212(19) 0.0201(19) 0.0256(19) 0.000 0.0096(16) 0.000
C6 0.024(2) 0.0205(19) 0.0261(19) 0.000 0.0118(17) 0.000
N4 0.0228(17) 0.0358(18) 0.0258(17) 0.000 0.0084(14) 0.000
C5 0.0219(19) 0.0190(18) 0.0238(18) 0.000 0.0102(16) 0.000
C8 0.033(2) 0.026(2) 0.035(2) 0.000 0.0231(19) 0.000
C9 0.031(2) 0.036(2) 0.027(2) 0.000 0.0174(18) 0.000
C16 0.035(3) 0.080(3) 0.023(2) 0.000 0.013(2) 0.000
C2 0.028(2) 0.0214(19) 0.0237(18) 0.000 0.0110(16) 0.000
N3 0.0224(17) 0.052(2) 0.0306(18) 0.000 0.0132(15) 0.000
C12 0.026(2) 0.035(2) 0.0277(19) 0.000 0.0150(17) 0.000
N2 0.037(2) 0.050(2) 0.0383(19) 0.000 0.0249(17) 0.000
C4 0.024(2) 0.0197(18) 0.0251(19) 0.000 0.0133(16) 0.000
C11 0.020(2) 0.043(2) 0.023(2) 0.000 0.0075(17) 0.000
C10 0.022(2) 0.042(2) 0.025(2) 0.000 0.0101(17) 0.000
C18 0.037(3) 0.147(7) 0.028(3) 0.000 0.007(2) 0.000
C13 0.019(2) 0.055(3) 0.034(2) 0.000 0.0118(18) 0.000
C14 0.0297(17) 0.056(2) 0.064(2) 0.0076(17) 0.0196(16) 0.0067(15)
C15 0.024(3) 0.142(7) 0.037(3) 0.000 0.009(2) 0.000
C17 0.064(3) 0.116(4) 0.041(2) 0.032(2) 0.020(2) 0.011(3)

loop_
_atom_type_symbol
_atom_type_description
_atom_type_scat_dispersion_real
_atom_type_scat_dispersion_imag
_atom_type_scat_source
C C 0.0033 0.0016 'International Tables Vol C Tables 4.2.6.8 and 6.1.1.4'
H H 0.0000 0.0000 'International Tables Vol C Tables 4.2.6.8 and 6.1.1.4'
N N 0.0061 0.0033 'International Tables Vol C Tables 4.2.6.8 and 6.1.1.4'
S S 0.1246 0.1234 'International Tables Vol C Tables 4.2.6.8 and 6.1.1.4'

loop_
_geom_angle_atom_site_label_1
_geom_angle_atom_site_label_2
_geom_angle_atom_site_label_3
_geom_angle
_geom_angle_site_symmetry_1
_geom_angle_site_symmetry_3
C2 S2 S1 91.33(14) . .
N3 S5 N4 120.83(17) . .
N1 S1 S2 99.06(13) . .
C7 S4 S3 91.33(14) . .
N2 S3 S4 99.27(13) . .
C6 C7 C8 124.9(3) . .
C6 C7 S4 120.2(3) . .
C8 C7 S4 114.9(3) . .
N1 C1 C2 119.4(3) . .
N1 C1 C12 123.5(3) . .
C2 C1 C12 117.1(3) . .
C1 N1 S1 115.5(3) . .
C2 C3 N4 110.7(3) . .
C2 C3 C4 118.8(3) . .
N4 C3 C4 130.6(3) . .
N3 C6 C7 110.3(3) . .
N3 C6 C5 130.8(3) . .
C7 C6 C5 118.9(3) . .
C3 N4 S5 130.6(3) . .
C4 C5 C6 127.8(3) . .
C4 C5 C10 118.7(3) . .
C6 C5 C10 113.4(3) . .
N2 C8 C9 123.8(4) . .
N2 C8 C7 119.0(3) . .
C9 C8 C7 117.2(3) . .
C10 C9 C8 116.4(3) . .
C10 C9 C16 121.9(4) . .
C8 C9 C16 121.7(3) . .
C9 C16 C17 109.4(3) . .
C9 C16 C17 109.4(3) . 6
C17 C16 C17 111.1(5) . 6
C9 C16 C18 111.8(4) . .
C17 C16 C18 107.5(3) . .
C17 C16 C18 107.5(3) 6 .
C3 C2 C1 125.6(3) . .
C3 C2 S2 119.6(3) . .
C1 C2 S2 114.7(3) . .
C6 N3 S5 131.0(3) . .
C11 C12 C1 116.0(3) . .
C11 C12 C13 121.7(4) . .
C1 C12 C13 122.3(3) . .
C8 N2 S3 115.5(3) . .
C5 C4 C3 128.3(3) . .
C5 C4 C11 118.1(3) . .
C3 C4 C11 113.6(3) . .
C12 C11 C4 128.9(4) . .
C9 C10 C5 129.2(4) . .
C15 C13 C12 112.3(4) . .
C15 C13 C14 107.7(2) . 6
C12 C13 C14 110.2(2) . 6
C15 C13 C14 107.7(2) . .
C12 C13 C14 110.2(2) . .
C14 C13 C14 108.5(3) 6 .

loop_
_geom_bond_atom_site_label_1
_geom_bond_atom_site_label_2
_geom_bond_distance
_geom_bond_site_symmetry_2
S2 C2 1.738(4) .
S2 S1 2.0816(16) .
S5 N3 1.541(3) .
S5 N4 1.544(3) .
S1 N1 1.638(3) .
S4 C7 1.735(4) .
S4 S3 2.0792(17) .
S3 N2 1.639(4) .
C7 C6 1.396(5) .
C7 C8 1.444(5) .
C1 N1 1.323(5) .
C1 C2 1.436(5) .
C1 C12 1.439(5) .
C3 C2 1.387(5) .
C3 N4 1.389(4) .
C3 C4 1.446(5) .
C6 N3 1.377(5) .
C6 C5 1.451(5) .
C5 C4 1.435(5) .
C5 C10 1.454(5) .
C8 N2 1.325(5) .
C8 C9 1.441(5) .
C9 C10 1.361(5) .
C9 C16 1.531(6) .
C16 C17 1.537(5) .
C16 C17 1.537(5) 6
C16 C18 1.540(7) .
C12 C11 1.374(5) .
C12 C13 1.536(5) .
C4 C11 1.452(5) .
C13 C15 1.514(7) .
C13 C14 1.534(4) 6
C13 C14 1.534(4) .
